data_4309702
loop_
_publ_author_name
'Jillian L. Dempsey'
'Arthur J. Esswein'
'David R. Manke'
'Joel Rosenthal'
'Jake D. Soper'
'Daniel G. Nocera'

_publ_contact_author 'Daniel G. Nocera'
_publ_contact_author_email nocera@mit.edu
_publ_section_title
;
Molecular Chemistry of Consequence to Renewable Energy
;
_journal_name_full 'Inorganic Chemistry'
_journal_page_first 6879
_journal_page_last 6892
_journal_paper_doi 10.1021/ic0509276
_journal_volume 44
_journal_year 2005
_chemical_formula_sum 'C63 H68 Au Cl8 N2 P4 Rh'
_chemical_formula_weight 1560.55
_chemical_name_systematic Au(dppm)Rh(CNtBu)2Cl2
_space_group_IT_number 14
_symmetry_cell_setting monoclinic
_symmetry_space_group_name_Hall '-P 2ybc'
_symmetry_space_group_name_H-M 'P 1 21/c 1'
_atom_sites_solution_hydrogens geom
_atom_sites_solution_primary direct
_atom_sites_solution_secondary difmap
_cell_angle_alpha 90.00
_cell_angle_beta 102.282(3)
_cell_angle_gamma 90.00
_cell_formula_units_Z 4
_cell_length_a 26.651(4)
_cell_length_b 13.2594(18)
_cell_length_c 18.991(3)
_cell_measurement_temperature 150(2)
_cell_volume 6557.4(17)
_computing_cell_refinement 'Bruker SMART'
_computing_data_collection 'Bruker SMART'
_computing_data_reduction 'Bruker SAINT'
_computing_molecular_graphics 'Bruker SHELXTL'
_computing_publication_material 'Bruker SHELXTL'
_computing_structure_refinement 'SHELXL-97 (Sheldrick, 1997)'
_computing_structure_solution 'SHELXS-97 (Sheldrick, 1990)'
_diffrn_ambient_temperature 150(2)
_diffrn_measured_fraction_theta_full 0.996
_diffrn_measured_fraction_theta_max 0.996
_diffrn_measurement_device_type 'CCD area detector'
_diffrn_measurement_method 'phi and omega scans'
_diffrn_radiation_monochromator graphite
_diffrn_radiation_source 'fine-focus sealed tube'
_diffrn_radiation_type MoK\a
_diffrn_radiation_wavelength 0.71073
_diffrn_reflns_av_R_equivalents 0.0634
_diffrn_reflns_av_sigmaI/netI 0.0646
_diffrn_reflns_limit_h_max 26
_diffrn_reflns_limit_h_min -29
_diffrn_reflns_limit_k_max 14
_diffrn_reflns_limit_k_min -14
_diffrn_reflns_limit_l_max 20
_diffrn_reflns_limit_l_min -21
_diffrn_reflns_number 30738
_diffrn_reflns_theta_full 23.29
_diffrn_reflns_theta_max 23.29
_diffrn_reflns_theta_min 0.78
_exptl_absorpt_coefficient_mu 2.950
_exptl_absorpt_correction_type empirical
_exptl_absorpt_process_details SADABS
_exptl_crystal_colour orange
_exptl_crystal_density_diffrn 1.581
_exptl_crystal_density_meas 0
_exptl_crystal_density_method 'not measured'
_exptl_crystal_description block
_exptl_crystal_F_000 3120
_exptl_crystal_size_max 0.32
_exptl_crystal_size_mid 0.18
_exptl_crystal_size_min 0.12
_refine_diff_density_max 2.358
_refine_diff_density_min -2.003
_refine_diff_density_rms 0.177
_refine_ls_extinction_method none
_refine_ls_goodness_of_fit_ref 1.131
_refine_ls_hydrogen_treatment mixed
_refine_ls_matrix_type full
_refine_ls_number_parameters 741
_refine_ls_number_reflns 9425
_refine_ls_number_restraints 685
_refine_ls_restrained_S_all 1.100
_refine_ls_R_factor_all 0.0844
_refine_ls_R_factor_gt 0.0683
_refine_ls_shift/su_max 0.068
_refine_ls_shift/su_mean 0.002
_refine_ls_structure_factor_coef Fsqd
_refine_ls_weighting_details 'calc w=1/[\s^2^(Fo^2^)+(0.0563P)^2^+102.6659P] where P=(Fo^2^+2Fc^2^)/3'
_refine_ls_weighting_scheme calc
_refine_ls_wR_factor_gt 0.1595
_refine_ls_wR_factor_ref 0.1661
_reflns_number_gt 7705
_reflns_number_total 9425
_reflns_threshold_expression >2sigma(I)
_cod_data_source_file ic0509276si20050608_033356_2.cif
_cod_data_source_block comp2
_cod_depositor_comments
;
The following automatic conversions were performed:
'_symmetry_cell_setting' value 'Monoclinic' changed to 'monoclinic'
according to '/home/saulius/struct/CIF-dictionaries/cif_core.dic'
dictionary named 'cif_core.dic' version 2.4.1 from 2010-06-29.

Automatic conversion script
Id: cif_fix_enum 1527 2010-12-29 10:47:43Z saulius 
;
_cod_original_cell_volume 6557.5(16)
_cod_database_code 4309702

loop_
_symmetry_equiv_pos_as_xyz
'x, y, z'
'-x, y+1/2, -z+1/2'
'-x, -y, -z'
'x, -y-1/2, z-1/2'

loop_
_atom_site_label
_atom_site_type_symbol
_atom_site_fract_x
_atom_site_fract_y
_atom_site_fract_z
_atom_site_U_iso_or_equiv
_atom_site_adp_type
_atom_site_occupancy
_atom_site_symmetry_multiplicity
_atom_site_calc_flag
_atom_site_refinement_flags
_atom_site_disorder_assembly
_atom_site_disorder_group
Au1 Au 0.290924(18) 1.06516(3) 1.03510(2) 0.02315(15) Uani 1 1 d U . .
Rh1 Rh 0.29098(3) 0.90740(5) 0.92774(4) 0.0133(2) Uani 1 1 d U . .
P1 P 0.24635(12) 0.9673(2) 1.10206(14) 0.0219(6) Uani 1 1 d U . .
P2 P 0.24778(11) 0.79618(19) 0.98769(14) 0.0192(6) Uani 1 1 d U . .
P3 P 0.33008(11) 1.17971(19) 0.97203(14) 0.0178(6) Uani 1 1 d U . .
P4 P 0.33327(11) 1.00897(19) 0.85932(13) 0.0166(6) Uani 1 1 d U . .
N1 N 0.1870(4) 1.0132(7) 0.8677(5) 0.035(2) Uani 1 1 d U . .
N2 N 0.3958(4) 0.8309(7) 1.0157(5) 0.030(2) Uani 1 1 d U . .
C1 C 0.2157(4) 0.8610(7) 1.0525(5) 0.0153(14) Uani 1 1 d U . .
H1A H 0.1816 0.8835 1.0257 0.018 Uiso 1 1 calc R . .
H1B H 0.2097 0.8101 1.0880 0.018 Uiso 1 1 calc R . .
C2 C 0.3640(4) 1.1194(7) 0.9098(5) 0.0153(14) Uani 1 1 d U . .
H2A H 0.3982 1.0982 0.9375 0.018 Uiso 1 1 calc R . .
H2B H 0.3698 1.1706 0.8745 0.018 Uiso 1 1 calc R . .
C3 C 0.1919(5) 1.0318(8) 1.1237(6) 0.027(2) Uani 1 1 d U . .
C4 C 0.1526(5) 0.9807(10) 1.1443(8) 0.049(3) Uani 1 1 d U . .
H4 H 0.1539 0.9092 1.1473 0.059 Uiso 1 1 calc R . .
C5 C 0.1105(6) 1.0312(12) 1.1611(10) 0.066(4) Uani 1 1 d U . .
H5 H 0.0832 0.9947 1.1742 0.079 Uiso 1 1 calc R . .
C6 C 0.1097(7) 1.1347(12) 1.1582(9) 0.066(4) Uani 1 1 d U . .
H6 H 0.0813 1.1704 1.1688 0.079 Uiso 1 1 calc R . .
C7 C 0.1496(7) 1.1870(11) 1.1401(9) 0.065(4) Uani 1 1 d U . .
H7 H 0.1497 1.2587 1.1407 0.078 Uiso 1 1 calc R . .
C8 C 0.1890(6) 1.1358(9) 1.1212(8) 0.051(4) Uani 1 1 d U . .
H8 H 0.2153 1.1727 1.1058 0.061 Uiso 1 1 calc R . .
C9 C 0.2853(4) 0.9309(7) 1.1886(6) 0.021(2) Uani 1 1 d U . .
C10 C 0.2681(4) 0.8593(8) 1.2327(6) 0.025(2) Uani 1 1 d U . .
H10 H 0.2370 0.8236 1.2155 0.031 Uiso 1 1 calc R . .
C11 C 0.2969(4) 0.8410(8) 1.3017(6) 0.026(2) Uani 1 1 d U . .
H11 H 0.2855 0.7926 1.3317 0.031 Uiso 1 1 calc R . .
C12 C 0.3415(5) 0.8928(8) 1.3263(6) 0.030(2) Uani 1 1 d U . .
H12 H 0.3606 0.8797 1.3736 0.036 Uiso 1 1 calc R . .
C13 C 0.3594(5) 0.9633(8) 1.2847(6) 0.033(3) Uani 1 1 d U . .
H13 H 0.3906 0.9983 1.3027 0.039 Uiso 1 1 calc R . .
C14 C 0.3307(4) 0.9825(8) 1.2150(6) 0.025(2) Uani 1 1 d U . .
H14 H 0.3424 1.0313 1.1857 0.030 Uiso 1 1 calc R . .
C15 C 0.2853(4) 0.6921(7) 1.0338(6) 0.021(2) Uani 1 1 d U . .
C16 C 0.3107(4) 0.6966(8) 1.1046(6) 0.027(2) Uani 1 1 d U . .
H16 H 0.3080 0.7559 1.1317 0.032 Uiso 1 1 calc R . .
C17 C 0.3399(4) 0.6178(9) 1.1373(6) 0.030(3) Uani 1 1 d U . .
H17 H 0.3572 0.6224 1.1864 0.036 Uiso 1 1 calc R . .
C18 C 0.3439(5) 0.5310(9) 1.0980(7) 0.034(3) Uani 1 1 d U . .
H18 H 0.3637 0.4756 1.1202 0.041 Uiso 1 1 calc R . .
C19 C 0.3194(5) 0.5257(8) 1.0277(7) 0.036(3) Uani 1 1 d U . .
H19 H 0.3226 0.4665 1.0008 0.043 Uiso 1 1 calc R . .
C20 C 0.2897(5) 0.6050(8) 0.9944(6) 0.030(3) Uani 1 1 d U . .
H20 H 0.2726 0.6002 0.9453 0.036 Uiso 1 1 calc R . .
C21 C 0.1951(4) 0.7306(7) 0.9328(5) 0.020(2) Uani 1 1 d U . .
C22 C 0.1644(5) 0.6635(9) 0.9654(7) 0.037(3) Uani 1 1 d U . .
H22 H 0.1717 0.6566 1.0164 0.044 Uiso 1 1 calc R . .
C23 C 0.1256(6) 0.6100(11) 0.9255(8) 0.053(4) Uani 1 1 d U . .
H23 H 0.1066 0.5647 0.9486 0.064 Uiso 1 1 calc R . .
C24 C 0.1132(5) 0.6202(10) 0.8515(8) 0.049(3) Uani 1 1 d U . .
H24 H 0.0857 0.5822 0.8237 0.058 Uiso 1 1 calc R . .
C25 C 0.1405(5) 0.6853(10) 0.8184(7) 0.038(3) Uani 1 1 d U . .
H25 H 0.1316 0.6927 0.7675 0.046 Uiso 1 1 calc R . .
C26 C 0.1810(4) 0.7407(8) 0.8578(6) 0.026(2) Uani 1 1 d U . .
H26 H 0.1993 0.7860 0.8337 0.031 Uiso 1 1 calc R . .
C27 C 0.3800(4) 1.2571(7) 1.0252(5) 0.019(2) Uani 1 1 d U . .
C28 C 0.3942(4) 1.2495(8) 1.1003(5) 0.022(2) Uani 1 1 d U . .
H28 H 0.3771 1.2023 1.1247 0.026 Uiso 1 1 calc R . .
C29 C 0.4327(5) 1.3098(8) 1.1397(6) 0.029(2) Uani 1 1 d U . .
H29 H 0.4422 1.3036 1.1907 0.035 Uiso 1 1 calc R . .
C30 C 0.4569(5) 1.3782(9) 1.1044(6) 0.033(3) Uani 1 1 d U . .
H30 H 0.4833 1.4195 1.1312 0.039 Uiso 1 1 calc R . .
C31 C 0.4436(5) 1.3884(8) 1.0311(6) 0.029(2) Uani 1 1 d U . .
H31 H 0.4608 1.4367 1.0078 0.035 Uiso 1 1 calc R . .
C32 C 0.4052(5) 1.3284(8) 0.9902(6) 0.027(2) Uani 1 1 d U . .
H32 H 0.3961 1.3357 0.9393 0.032 Uiso 1 1 calc R . .
C33 C 0.2831(4) 1.2683(7) 0.9223(5) 0.018(2) Uani 1 1 d U . .
C34 C 0.2393(5) 1.2885(8) 0.9507(6) 0.030(3) Uani 1 1 d U . .
H34 H 0.2340 1.2518 0.9914 0.036 Uiso 1 1 calc R . .
C35 C 0.2047(5) 1.3598(10) 0.9204(7) 0.038(3) Uani 1 1 d U . .
H35 H 0.1756 1.3740 0.9402 0.045 Uiso 1 1 calc R . .
C36 C 0.2127(5) 1.4124(9) 0.8593(7) 0.040(3) Uani 1 1 d U . .
H36 H 0.1889 1.4627 0.8376 0.048 Uiso 1 1 calc R . .
C37 C 0.2549(5) 1.3909(9) 0.8309(6) 0.034(3) Uani 1 1 d U . .
H37 H 0.2597 1.4262 0.7893 0.041 Uiso 1 1 calc R . .
C38 C 0.2900(5) 1.3196(8) 0.8614(6) 0.029(3) Uani 1 1 d U . .
H38 H 0.3189 1.3055 0.8411 0.035 Uiso 1 1 calc R . .
C39 C 0.2951(4) 1.0506(7) 0.7733(5) 0.018(2) Uani 1 1 d U . .
C40 C 0.3076(4) 1.1366(8) 0.7381(6) 0.025(2) Uani 1 1 d U . .
H40 H 0.3350 1.1787 0.7611 0.030 Uiso 1 1 calc R . .
C41 C 0.2804(5) 1.1608(9) 0.6703(6) 0.033(3) Uani 1 1 d U . .
H41 H 0.2886 1.2200 0.6469 0.040 Uiso 1 1 calc R . .
C42 C 0.2406(5) 1.0981(10) 0.6362(6) 0.037(3) Uani 1 1 d U . .
H42 H 0.2213 1.1154 0.5897 0.045 Uiso 1 1 calc R . .
C43 C 0.2292(5) 1.0114(9) 0.6693(6) 0.032(3) Uani 1 1 d U . .
H43 H 0.2027 0.9681 0.6454 0.038 Uiso 1 1 calc R . .
C44 C 0.2566(4) 0.9876(8) 0.7376(5) 0.023(2) Uani 1 1 d U . .
H44 H 0.2489 0.9274 0.7603 0.028 Uiso 1 1 calc R . .
C45 C 0.3889(4) 0.9539(7) 0.8324(5) 0.0156(19) Uani 1 1 d U . .
C46 C 0.4234(4) 1.0142(8) 0.8050(6) 0.025(2) Uani 1 1 d U . .
H46 H 0.4190 1.0854 0.8031 0.030 Uiso 1 1 calc R . .
C47 C 0.4632(4) 0.9717(9) 0.7809(6) 0.026(2) Uani 1 1 d U . .
H47 H 0.4865 1.0135 0.7628 0.032 Uiso 1 1 calc R . .
C48 C 0.4699(5) 0.8685(9) 0.7828(6) 0.032(3) Uani 1 1 d U . .
H48 H 0.4976 0.8398 0.7654 0.038 Uiso 1 1 calc R . .
C49 C 0.4368(5) 0.8067(8) 0.8096(6) 0.031(3) Uani 1 1 d U . .
H49 H 0.4417 0.7357 0.8114 0.038 Uiso 1 1 calc R . .
C50 C 0.3962(4) 0.8502(8) 0.8338(6) 0.024(2) Uani 1 1 d U . .
H50 H 0.3729 0.8082 0.8517 0.029 Uiso 1 1 calc R . .
C51 C 0.2247(5) 0.9723(8) 0.8858(6) 0.026(2) Uani 1 1 d U . .
C52 C 0.1380(5) 1.0634(10) 0.8427(8) 0.049(3) Uani 1 1 d U . .
C53 C 0.1483(7) 1.1449(13) 0.7881(9) 0.074(5) Uani 1 1 d U . .
H53A H 0.1172 1.1852 0.7716 0.110 Uiso 1 1 calc R . .
H53B H 0.1578 1.1116 0.7467 0.110 Uiso 1 1 calc R . .
H53C H 0.1764 1.1889 0.8117 0.110 Uiso 1 1 calc R . .
C54 C 0.1027(6) 0.9829(14) 0.8043(11) 0.085(6) Uani 1 1 d U . .
H54A H 0.0954 0.9340 0.8395 0.127 Uiso 1 1 calc R . .
H54B H 0.1191 0.9485 0.7695 0.127 Uiso 1 1 calc R . .
H54C H 0.0705 1.0139 0.7790 0.127 Uiso 1 1 calc R . .
C55 C 0.1215(6) 1.1117(10) 0.9040(8) 0.059(4) Uani 1 1 d U . .
H55A H 0.1152 1.0598 0.9378 0.089 Uiso 1 1 calc R . .
H55B H 0.0898 1.1500 0.8863 0.089 Uiso 1 1 calc R . .
H55C H 0.1485 1.1575 0.9286 0.089 Uiso 1 1 calc R . .
C56 C 0.3564(4) 0.8570(8) 0.9807(6) 0.021(2) Uani 1 1 d U . .
C57 C 0.4451(4) 0.7987(9) 1.0585(6) 0.030(2) Uani 1 1 d U . .
C58 C 0.4877(5) 0.8570(11) 1.0312(8) 0.048(3) Uani 1 1 d U . .
H58A H 0.5215 0.8327 1.0566 0.072 Uiso 1 1 calc R . .
H58B H 0.4848 0.9292 1.0405 0.072 Uiso 1 1 calc R . .
H58C H 0.4839 0.8458 0.9793 0.072 Uiso 1 1 calc R . .
C59 C 0.4493(5) 0.6858(9) 1.0485(8) 0.043(3) Uani 1 1 d U . .
H59A H 0.4201 0.6520 1.0624 0.065 Uiso 1 1 calc R . .
H59B H 0.4814 0.6612 1.0789 0.065 Uiso 1 1 calc R . .
H59C H 0.4491 0.6711 0.9979 0.065 Uiso 1 1 calc R . .
C60 C 0.4452(5) 0.8263(10) 1.1373(7) 0.042(3) Uani 1 1 d U . .
H60A H 0.4165 0.7923 1.1523 0.063 Uiso 1 1 calc R . .
H60B H 0.4414 0.8995 1.1414 0.063 Uiso 1 1 calc R . .
H60C H 0.4776 0.8047 1.1683 0.063 Uiso 1 1 calc R . .
Cl1 Cl 0.57931(11) 0.7977(2) 0.69227(14) 0.0277(6) Uani 1 1 d . . .
Cl2 Cl 0.14316(16) 0.8000(2) 0.6499(2) 0.0531(10) Uani 1 1 d . . .
C1A C 0.0183(14) 0.789(3) 0.702(3) 0.190(13) Uani 0.711(18) 1 d PDU A 1
H1AA H 0.0425 0.8067 0.7471 0.228 Uiso 0.711(18) 1 calc PR A 1
H1AB H 0.0357 0.8067 0.6620 0.228 Uiso 0.711(18) 1 calc PR A 1
Cl1A Cl 0.0110(3) 0.6639(7) 0.7005(7) 0.127(5) Uani 0.711(18) 1 d PDU A 1
Cl2A Cl -0.0323(4) 0.8669(8) 0.6942(8) 0.229(5) Uani 0.711(18) 1 d PDU A 1
C1B C 0.0216(18) 0.803(7) 0.729(8) 0.212(17) Uani 0.289(18) 1 d PDU A 2
H1BA H 0.0371 0.7743 0.6908 0.255 Uiso 0.289(18) 1 calc PR A 2
H1BB H 0.0470 0.8472 0.7603 0.255 Uiso 0.289(18) 1 calc PR A 2
Cl1B Cl 0.0017(12) 0.712(3) 0.778(3) 0.214(15) Uani 0.289(18) 1 d PDU A 2
Cl2B Cl -0.0323(4) 0.8669(8) 0.6942(8) 0.229(5) Uani 0.289(18) 1 d PDU A 2
Cl1C Cl 0.0604(6) 0.8639(11) -0.0531(7) 0.253(6) Uani 0.54(2) 1 d PDU B 1
C1C C 0.0458(13) 0.814(2) 0.013(2) 0.197(8) Uani 0.54(2) 1 d PDU B 1
H1CA H 0.0417 0.8690 0.0472 0.236 Uiso 0.54(2) 1 calc PR B 1
H1CB H 0.0753 0.7728 0.0374 0.236 Uiso 0.54(2) 1 calc PR B 1
Cl2C Cl -0.0046(7) 0.7448(19) 0.0024(13) 0.220(13) Uani 0.54(2) 1 d PDU B 1
Cl1D Cl 0.0604(6) 0.8639(11) -0.0531(7) 0.253(6) Uani 0.46(2) 1 d PDU B 2
C1D C 0.0458(13) 0.814(2) 0.013(2) 0.197(8) Uani 0.46(2) 1 d PDU B 2
H1DA H 0.0762 0.8140 0.0536 0.236 Uiso 0.46(2) 1 calc PR B 2
H1DB H 0.0356 0.7435 0.0017 0.236 Uiso 0.46(2) 1 calc PR B 2
Cl2D Cl -0.0005(9) 0.872(3) 0.0382(15) 0.241(14) Uani 0.46(2) 1 d PDU B 2
C1E C 0.0642(13) 0.492(3) 0.0816(16) 0.197(13) Uani 1 1 d U . .
H1E1 H 0.0902 0.5293 0.1171 0.236 Uiso 1 1 calc R . .
H1E2 H 0.0450 0.5416 0.0470 0.236 Uiso 1 1 calc R . .
Cl1E Cl 0.0242(4) 0.4343(12) 0.1235(6) 0.267(8) Uani 1 1 d U . .
Cl2E Cl 0.0950(4) 0.4055(7) 0.0354(6) 0.196(5) Uani 1 1 d U . .

loop_
_atom_site_aniso_label
_atom_site_aniso_U_11
_atom_site_aniso_U_22
_atom_site_aniso_U_33
_atom_site_aniso_U_23
_atom_site_aniso_U_13
_atom_site_aniso_U_12
Au1 0.0389(3) 0.0119(2) 0.0207(2) 0.00104(17) 0.01083(18) -0.0012(2)
Rh1 0.0218(5) 0.0063(4) 0.0122(4) 0.0022(3) 0.0046(3) 0.0002(3)
P1 0.0357(17) 0.0129(14) 0.0186(14) 0.0007(11) 0.0095(13) 0.0004(12)
P2 0.0294(16) 0.0123(13) 0.0161(14) 0.0013(11) 0.0052(12) -0.0004(12)
P3 0.0271(16) 0.0105(13) 0.0170(14) -0.0004(10) 0.0075(12) 0.0004(11)
P4 0.0248(15) 0.0098(13) 0.0150(13) 0.0001(10) 0.0039(11) 0.0015(11)
N1 0.031(5) 0.028(5) 0.043(6) -0.001(4) 0.005(4) 0.004(4)
N2 0.029(5) 0.030(5) 0.032(5) 0.007(4) 0.005(4) -0.005(4)
C1 0.021(4) 0.012(3) 0.015(3) -0.001(3) 0.010(3) -0.001(3)
C2 0.021(4) 0.012(3) 0.015(3) -0.001(3) 0.010(3) -0.001(3)
C3 0.044(6) 0.018(5) 0.020(5) -0.003(4) 0.012(5) 0.004(4)
C4 0.053(8) 0.028(6) 0.076(9) -0.004(7) 0.035(7) -0.001(5)
C5 0.054(9) 0.047(7) 0.110(12) 0.004(9) 0.048(9) 0.006(7)
C6 0.067(10) 0.047(7) 0.092(11) -0.017(8) 0.036(9) 0.015(7)
C7 0.080(10) 0.023(6) 0.099(12) 0.007(8) 0.036(9) 0.020(6)
C8 0.084(10) 0.017(5) 0.064(9) 0.006(6) 0.041(8) 0.004(6)
C9 0.031(5) 0.011(5) 0.025(5) -0.003(4) 0.013(4) 0.000(4)
C10 0.031(6) 0.026(6) 0.021(5) -0.003(4) 0.010(4) -0.004(5)
C11 0.041(7) 0.021(6) 0.020(5) -0.003(4) 0.013(5) -0.004(5)
C12 0.038(6) 0.024(6) 0.027(6) 0.002(4) 0.004(5) 0.002(5)
C13 0.041(7) 0.017(6) 0.038(6) 0.003(5) 0.005(5) -0.002(5)
C14 0.031(6) 0.013(5) 0.033(5) 0.001(4) 0.013(4) -0.001(4)
C15 0.028(6) 0.011(4) 0.025(5) 0.009(4) 0.007(4) 0.001(4)
C16 0.040(7) 0.018(5) 0.023(5) 0.002(4) 0.008(5) 0.001(5)
C17 0.029(7) 0.035(6) 0.026(6) 0.013(4) 0.003(5) 0.003(5)
C18 0.029(7) 0.023(5) 0.052(6) 0.016(5) 0.010(5) 0.006(5)
C19 0.045(8) 0.012(5) 0.053(6) 0.001(5) 0.015(6) 0.003(5)
C20 0.045(7) 0.018(5) 0.028(6) -0.003(4) 0.008(5) 0.000(5)
C21 0.040(6) 0.008(5) 0.012(4) -0.004(4) 0.004(4) -0.005(4)
C22 0.049(7) 0.028(7) 0.034(6) -0.002(5) 0.011(5) -0.013(5)
C23 0.054(9) 0.045(8) 0.061(7) -0.004(7) 0.013(7) -0.025(6)
C24 0.044(8) 0.039(8) 0.057(7) -0.013(6) -0.001(6) -0.015(6)
C25 0.042(7) 0.043(7) 0.028(6) -0.012(5) 0.004(5) 0.000(5)
C26 0.034(6) 0.019(6) 0.024(5) -0.005(4) 0.006(4) 0.004(4)
C27 0.028(5) 0.008(5) 0.019(4) -0.008(4) 0.000(4) 0.000(4)
C28 0.030(6) 0.016(5) 0.019(4) 0.002(4) 0.003(4) 0.006(4)
C29 0.038(7) 0.024(6) 0.018(5) -0.004(4) -0.008(4) 0.008(5)
C30 0.037(7) 0.029(6) 0.030(5) -0.012(5) 0.001(5) 0.001(5)
C31 0.040(7) 0.017(6) 0.031(5) -0.001(5) 0.012(5) -0.004(5)
C32 0.047(7) 0.017(5) 0.018(5) -0.006(4) 0.009(5) -0.007(4)
C33 0.021(5) 0.013(5) 0.018(5) -0.002(4) 0.002(4) -0.005(4)
C34 0.040(6) 0.023(6) 0.031(6) 0.010(5) 0.015(5) 0.006(5)
C35 0.037(7) 0.038(7) 0.038(7) -0.002(5) 0.009(5) 0.015(5)
C36 0.042(7) 0.026(7) 0.049(7) 0.009(5) 0.001(6) 0.012(5)
C37 0.044(7) 0.025(6) 0.034(6) 0.012(5) 0.006(5) 0.002(5)
C38 0.041(7) 0.022(6) 0.031(6) 0.005(4) 0.022(5) 0.004(5)
C39 0.028(5) 0.014(5) 0.011(4) 0.002(3) 0.002(4) 0.005(4)
C40 0.033(6) 0.021(5) 0.021(5) 0.008(4) 0.005(4) 0.000(5)
C41 0.045(7) 0.028(6) 0.025(6) 0.018(5) 0.006(5) 0.002(5)
C42 0.036(7) 0.045(7) 0.027(6) 0.014(5) -0.001(5) 0.004(5)
C43 0.039(7) 0.030(6) 0.022(5) 0.000(5) -0.005(5) 0.002(5)
C44 0.033(6) 0.018(5) 0.018(5) -0.002(4) 0.005(4) -0.001(4)
C45 0.021(5) 0.013(4) 0.013(5) 0.001(4) 0.004(4) -0.001(4)
C46 0.029(6) 0.018(5) 0.031(6) 0.002(5) 0.009(5) 0.000(4)
C47 0.024(6) 0.033(5) 0.024(6) 0.006(5) 0.010(5) 0.006(5)
C48 0.041(7) 0.033(6) 0.022(6) -0.003(5) 0.009(5) 0.006(5)
C49 0.042(7) 0.017(5) 0.035(7) 0.003(5) 0.009(5) 0.010(5)
C50 0.033(6) 0.015(4) 0.023(6) -0.004(4) 0.005(5) -0.001(4)
C51 0.032(5) 0.022(6) 0.026(5) 0.004(4) 0.009(4) 0.002(4)
C52 0.048(7) 0.037(7) 0.056(8) -0.015(5) -0.005(6) 0.019(5)
C53 0.081(12) 0.066(10) 0.069(10) 0.017(8) 0.003(8) 0.041(8)
C54 0.049(9) 0.079(11) 0.111(15) -0.042(9) -0.017(9) 0.006(8)
C55 0.074(11) 0.026(7) 0.079(9) -0.022(7) 0.020(8) 0.020(7)
C56 0.029(5) 0.011(5) 0.024(6) 0.001(4) 0.009(4) -0.006(4)
C57 0.022(5) 0.029(6) 0.037(6) 0.005(5) 0.003(5) 0.000(5)
C58 0.036(7) 0.048(8) 0.058(8) 0.010(7) 0.003(6) -0.012(6)
C59 0.030(7) 0.036(6) 0.061(9) -0.002(6) 0.004(6) -0.002(5)
C60 0.030(7) 0.048(8) 0.043(6) 0.002(6) -0.005(5) 0.005(6)
Cl1 0.0357(17) 0.0204(14) 0.0295(15) -0.0035(11) 0.0124(13) 0.0003(12)
Cl2 0.084(3) 0.0288(17) 0.059(2) -0.0024(16) 0.043(2) 0.0000(17)
C1A 0.15(2) 0.109(11) 0.34(3) -0.10(3) 0.10(2) -0.027(14)
Cl1A 0.069(6) 0.113(6) 0.175(11) 0.028(7) -0.030(6) -0.026(4)
Cl2A 0.202(10) 0.135(7) 0.381(16) -0.057(9) 0.131(11) 0.016(7)
C1B 0.17(3) 0.13(3) 0.36(4) -0.09(3) 0.08(3) -0.02(2)
Cl1B 0.10(2) 0.24(3) 0.30(4) -0.03(2) 0.05(2) 0.00(2)
Cl2B 0.202(10) 0.135(7) 0.381(16) -0.057(9) 0.131(11) 0.016(7)
Cl1C 0.294(14) 0.247(13) 0.233(12) 0.096(10) 0.089(10) 0.005(11)
C1C 0.132(15) 0.26(2) 0.223(18) 0.047(16) 0.093(15) 0.003(13)
Cl2C 0.150(14) 0.23(2) 0.25(2) 0.093(19) -0.028(13) -0.010(13)
Cl1D 0.294(14) 0.247(13) 0.233(12) 0.096(10) 0.089(10) 0.005(11)
C1D 0.132(15) 0.26(2) 0.223(18) 0.047(16) 0.093(15) 0.003(13)
Cl2D 0.134(17) 0.29(3) 0.29(3) -0.06(2) 0.044(15) 0.031(18)
C1E 0.17(3) 0.30(4) 0.14(2) -0.07(3) 0.062(19) -0.06(2)
Cl1E 0.155(8) 0.50(2) 0.168(8) -0.116(11) 0.072(7) -0.138(11)
Cl2E 0.191(9) 0.158(8) 0.273(12) 0.093(8) 0.128(9) 0.046(7)

loop_
_atom_type_symbol
_atom_type_description
_atom_type_scat_dispersion_real
_atom_type_scat_dispersion_imag
_atom_type_scat_source
C C 0.0033 0.0016 'International Tables Vol C Tables 4.2.6.8 and 6.1.1.4'
H H 0.0000 0.0000 'International Tables Vol C Tables 4.2.6.8 and 6.1.1.4'
N N 0.0061 0.0033 'International Tables Vol C Tables 4.2.6.8 and 6.1.1.4'
P P 0.1023 0.0942 'International Tables Vol C Tables 4.2.6.8 and 6.1.1.4'
Cl Cl 0.1484 0.1585 'International Tables Vol C Tables 4.2.6.8 and 6.1.1.4'
Rh Rh -1.1178 0.9187 'International Tables Vol C Tables 4.2.6.8 and 6.1.1.4'
Au Au -2.0133 8.8022 'International Tables Vol C Tables 4.2.6.8 and 6.1.1.4'

loop_
_geom_angle_atom_site_label_1
_geom_angle_atom_site_label_2
_geom_angle_atom_site_label_3
_geom_angle
_geom_angle_site_symmetry_1
_geom_angle_site_symmetry_3
_geom_angle_publ_flag
P1 Au1 P3 173.01(10) . . ?
P1 Au1 Rh1 93.35(7) . . ?
P3 Au1 Rh1 92.37(7) . . ?
C56 Rh1 C51 171.6(4) . . ?
C56 Rh1 P2 90.7(3) . . ?
C51 Rh1 P2 88.9(3) . . ?
C56 Rh1 P4 90.0(3) . . ?
C51 Rh1 P4 91.2(3) . . ?
P2 Rh1 P4 174.99(10) . . ?
C56 Rh1 Au1 91.1(3) . . ?
C51 Rh1 Au1 80.6(3) . . ?
P2 Rh1 Au1 92.22(7) . . ?
P4 Rh1 Au1 92.73(7) . . ?
C1 P1 C3 101.1(5) . . ?
C1 P1 C9 112.1(5) . . ?
C3 P1 C9 104.7(5) . . ?
C1 P1 Au1 112.5(3) . . ?
C3 P1 Au1 113.0(4) . . ?
C9 P1 Au1 112.7(4) . . ?
C21 P2 C15 101.3(5) . . ?
C21 P2 C1 101.4(5) . . ?
C15 P2 C1 108.4(5) . . ?
C21 P2 Rh1 115.7(3) . . ?
C15 P2 Rh1 116.2(4) . . ?
C1 P2 Rh1 112.3(3) . . ?
C27 P3 C2 101.8(5) . . ?
C27 P3 C33 105.4(5) . . ?
C2 P3 C33 109.2(5) . . ?
C27 P3 Au1 116.3(3) . . ?
C2 P3 Au1 112.9(3) . . ?
C33 P3 Au1 110.7(3) . . ?
C39 P4 C45 101.7(5) . . ?
C39 P4 C2 109.2(5) . . ?
C45 P4 C2 99.6(5) . . ?
C39 P4 Rh1 115.7(4) . . ?
C45 P4 Rh1 116.5(3) . . ?
C2 P4 Rh1 112.6(3) . . ?
C51 N1 C52 178.2(13) . . ?
C56 N2 C57 179.3(11) . . ?
P1 C1 P2 119.4(5) . . ?
P3 C2 P4 117.4(5) . . ?
C4 C3 C8 117.5(12) . . ?
C4 C3 P1 122.0(9) . . ?
C8 C3 P1 120.4(10) . . ?
C3 C4 C5 121.7(13) . . ?
C6 C5 C4 118.5(14) . . ?
C7 C6 C5 120.5(14) . . ?
C8 C7 C6 119.8(14) . . ?
C7 C8 C3 122.0(14) . . ?
C14 C9 C10 119.1(10) . . ?
C14 C9 P1 119.0(8) . . ?
C10 C9 P1 121.5(8) . . ?
C11 C10 C9 119.6(11) . . ?
C12 C11 C10 120.0(10) . . ?
C11 C12 C13 121.9(11) . . ?
C12 C13 C14 118.6(11) . . ?
C9 C14 C13 120.7(10) . . ?
C16 C15 C20 118.7(10) . . ?
C16 C15 P2 123.1(8) . . ?
C20 C15 P2 118.2(8) . . ?
C17 C16 C15 121.6(11) . . ?
C16 C17 C18 119.4(11) . . ?
C19 C18 C17 119.7(11) . . ?
C18 C19 C20 121.1(11) . . ?
C19 C20 C15 119.4(11) . . ?
C26 C21 C22 116.4(10) . . ?
C26 C21 P2 123.8(8) . . ?
C22 C21 P2 119.9(8) . . ?
C23 C22 C21 121.6(12) . . ?
C22 C23 C24 120.7(13) . . ?
C25 C24 C23 119.6(12) . . ?
C24 C25 C26 121.1(12) . . ?
C25 C26 C21 120.6(11) . . ?
C28 C27 C32 118.6(10) . . ?
C28 C27 P3 122.3(8) . . ?
C32 C27 P3 119.1(8) . . ?
C29 C28 C27 121.0(10) . . ?
C30 C29 C28 119.3(10) . . ?
C29 C30 C31 121.2(11) . . ?
C30 C31 C32 120.7(11) . . ?
C31 C32 C27 119.2(10) . . ?
C38 C33 C34 119.6(10) . . ?
C38 C33 P3 123.2(8) . . ?
C34 C33 P3 117.2(8) . . ?
C35 C34 C33 120.8(11) . . ?
C34 C35 C36 119.0(12) . . ?
C37 C36 C35 120.0(11) . . ?
C38 C37 C36 121.2(11) . . ?
C37 C38 C33 119.4(11) . . ?
C44 C39 C40 119.0(9) . . ?
C44 C39 P4 118.2(8) . . ?
C40 C39 P4 122.3(8) . . ?
C41 C40 C39 120.5(11) . . ?
C40 C41 C42 119.6(11) . . ?
C43 C42 C41 120.3(11) . . ?
C42 C43 C44 119.8(11) . . ?
C39 C44 C43 120.7(10) . . ?
C50 C45 C46 118.3(10) . . ?
C50 C45 P4 120.6(8) . . ?
C46 C45 P4 120.9(8) . . ?
C47 C46 C45 120.5(10) . . ?
C46 C47 C48 120.5(11) . . ?
C49 C48 C47 120.6(11) . . ?
C48 C49 C50 118.8(11) . . ?
C45 C50 C49 121.3(10) . . ?
N1 C51 Rh1 173.8(10) . . ?
N1 C52 C55 109.9(12) . . ?
N1 C52 C54 105.1(11) . . ?
C55 C52 C54 115.4(15) . . ?
N1 C52 C53 105.1(12) . . ?
C55 C52 C53 110.4(12) . . ?
C54 C52 C53 110.4(14) . . ?
N2 C56 Rh1 176.1(10) . . ?
N2 C57 C59 107.6(10) . . ?
N2 C57 C60 106.8(10) . . ?
C59 C57 C60 111.8(11) . . ?
N2 C57 C58 107.9(10) . . ?
C59 C57 C58 111.7(11) . . ?
C60 C57 C58 110.9(10) . . ?
Cl2A C1A Cl1A 121(2) . . ?
Cl1C C1C Cl2C 119(3) . . ?
Cl1E C1E Cl2E 111(2) . . ?

loop_
_geom_bond_atom_site_label_1
_geom_bond_atom_site_label_2
_geom_bond_distance
_geom_bond_site_symmetry_2
_geom_bond_publ_flag
Au1 P1 2.314(3) . ?
Au1 P3 2.316(3) . ?
Au1 Rh1 2.9214(9) . ?
Rh1 C56 1.937(11) . ?
Rh1 C51 1.975(12) . ?
Rh1 P2 2.314(3) . ?
Rh1 P4 2.323(3) . ?
P1 C1 1.792(10) . ?
P1 C3 1.806(11) . ?
P1 C9 1.812(11) . ?
P2 C21 1.786(11) . ?
P2 C15 1.815(10) . ?
P2 C1 1.853(9) . ?
P3 C27 1.809(10) . ?
P3 C2 1.819(9) . ?
P3 C33 1.827(10) . ?
P4 C39 1.816(10) . ?
P4 C45 1.822(10) . ?
P4 C2 1.844(10) . ?
N1 C51 1.128(14) . ?
N1 C52 1.452(16) . ?
N2 C56 1.170(14) . ?
N2 C57 1.452(15) . ?
C3 C4 1.373(17) . ?
C3 C8 1.382(17) . ?
C4 C5 1.399(19) . ?
C5 C6 1.37(2) . ?
C6 C7 1.37(2) . ?
C7 C8 1.36(2) . ?
C9 C14 1.387(15) . ?
C9 C10 1.406(15) . ?
C10 C11 1.393(15) . ?
C11 C12 1.365(16) . ?
C12 C13 1.374(16) . ?
C13 C14 1.403(16) . ?
C15 C16 1.374(15) . ?
C15 C20 1.394(15) . ?
C16 C17 1.370(16) . ?
C17 C18 1.388(17) . ?
C18 C19 1.358(17) . ?
C19 C20 1.384(17) . ?
C21 C26 1.399(15) . ?
C21 C22 1.436(15) . ?
C22 C23 1.347(18) . ?
C23 C24 1.38(2) . ?
C24 C25 1.366(19) . ?
C25 C26 1.386(16) . ?
C27 C28 1.400(14) . ?
C27 C32 1.405(15) . ?
C28 C29 1.388(16) . ?
C29 C30 1.369(17) . ?
C30 C31 1.368(16) . ?
C31 C32 1.395(16) . ?
C33 C38 1.388(15) . ?
C33 C34 1.410(15) . ?
C34 C35 1.360(16) . ?
C35 C36 1.409(18) . ?
C36 C37 1.377(18) . ?
C37 C38 1.370(16) . ?
C39 C44 1.383(15) . ?
C39 C40 1.398(14) . ?
C40 C41 1.373(15) . ?
C41 C42 1.393(17) . ?
C42 C43 1.375(17) . ?
C43 C44 1.383(15) . ?
C45 C50 1.387(14) . ?
C45 C46 1.398(14) . ?
C46 C47 1.363(15) . ?
C47 C48 1.379(17) . ?
C48 C49 1.378(17) . ?
C49 C50 1.390(16) . ?
C52 C55 1.477(19) . ?
C52 C54 1.51(2) . ?
C52 C53 1.56(2) . ?
C57 C59 1.517(17) . ?
C57 C60 1.540(17) . ?
C57 C58 1.552(17) . ?
C1A Cl2A 1.68(3) . ?
C1A Cl1A 1.68(4) . ?
C1B Cl1B 1.67(4) . ?
Cl1C C1C 1.54(3) . ?
C1C Cl2C 1.61(3) . ?
C1E Cl1E 1.65(3) . ?
C1E Cl2E 1.75(3) . ?
